data_2242386
loop_
_publ_author_name
'Noland, Wayland E.'
'Herzig, Ryan J.'
'Engwall, Abigail J.'
'Jensen, Renee C.'
'Tritch, Kenneth J.'

_publ_section_title
;
 Crystal structures of methyl 3,5-dibromo-4-cyanobenzoate and methyl
 3,5-dibromo-4-isocyanobenzoate
;
_journal_coeditor_code LH5870
_journal_issue 3
_journal_name_full 'Acta Crystallographica Section E'
_journal_page_first 345
_journal_page_last 348
_journal_paper_doi 10.1107/S2056989018002256
_journal_volume 74
_journal_year 2018
_chemical_formula_iupac 'C9 H5 Br2 N O2'
_chemical_formula_moiety 'C9 H5 Br2 N O2'
_chemical_formula_sum 'C9 H5 Br2 N O2'
_chemical_formula_weight 318.96
_chemical_melting_point 410
_chemical_name_common RCN
_chemical_name_systematic 'Methyl 3,5-dibromo-4-cyanobenzoate'
_space_group_crystal_system monoclinic
_space_group_IT_number 14
_space_group_name_Hall '-P 2ybc'
_space_group_name_H-M_alt 'P 1 21/c 1'
_symmetry_space_group_name_Hall '-P 2ybc'
_symmetry_space_group_name_H-M 'P 1 21/c 1'
_atom_sites_solution_hydrogens geom
_audit_creation_method SHELXL-2014/6
_cell_angle_alpha 90
_cell_angle_beta 93.757(7)
_cell_angle_gamma 90
_cell_formula_units_Z 4
_cell_length_a 3.9273(18)
_cell_length_b 17.881(8)
_cell_length_c 14.739(7)
_cell_measurement_reflns_used 2977
_cell_measurement_temperature 173(2)
_cell_measurement_theta_max 27.59
_cell_measurement_theta_min 2.67
_cell_volume 1032.8(8)
_computing_cell_refinement
;
SAINT (Bruker, 2012)
;
_computing_data_collection
;
APEX2 (Bruker, 2012)
;
_computing_data_reduction
;
SAINT (Bruker, 2012)
;
_computing_molecular_graphics
;
Mercury (Macrae <i>et al.</i>, 2008)
;
_computing_publication_material
;
publCIF (Westrip, 2010)
;
_computing_structure_refinement
;
SHELXL2014 (Sheldrick, 2015b)
;
_computing_structure_solution
;
SHELXT2014 (Sheldrick 2015a)
;
_diffrn_ambient_temperature 173(2)
_diffrn_measured_fraction_theta_full 1.000
_diffrn_measured_fraction_theta_max 0.991
_diffrn_measurement_device_type 'Bruker APEXII CCD'
_diffrn_measurement_method '\f and \w scans'
_diffrn_radiation_type MoK\a
_diffrn_radiation_wavelength 0.71073
_diffrn_reflns_av_R_equivalents 0.0430
_diffrn_reflns_limit_h_max 5
_diffrn_reflns_limit_h_min -5
_diffrn_reflns_limit_k_max 23
_diffrn_reflns_limit_k_min -23
_diffrn_reflns_limit_l_max 19
_diffrn_reflns_limit_l_min -19
_diffrn_reflns_number 11889
_diffrn_reflns_theta_full 25.242
_diffrn_reflns_theta_max 27.814
_diffrn_reflns_theta_min 1.793
_exptl_absorpt_coefficient_mu 7.820
_exptl_absorpt_correction_T_max 0.7456
_exptl_absorpt_correction_T_min 0.4139
_exptl_absorpt_correction_type multi-scan
_exptl_absorpt_process_details
;
(SADABS; Sheldrick, 1996)
;
_exptl_crystal_colour colourless
_exptl_crystal_density_diffrn 2.051
_exptl_crystal_description Block
_exptl_crystal_F_000 608
_exptl_crystal_size_max 0.320
_exptl_crystal_size_mid 0.270
_exptl_crystal_size_min 0.250
_refine_diff_density_max 0.371
_refine_diff_density_min -0.518
_refine_ls_extinction_method none
_refine_ls_goodness_of_fit_ref 1.069
_refine_ls_hydrogen_treatment constr
_refine_ls_matrix_type full
_refine_ls_number_parameters 128
_refine_ls_number_reflns 2426
_refine_ls_number_restraints 0
_refine_ls_restrained_S_all 1.069
_refine_ls_R_factor_all 0.0373
_refine_ls_R_factor_gt 0.0263
_refine_ls_shift/su_max 0.001
_refine_ls_shift/su_mean 0.000
_refine_ls_structure_factor_coef Fsqd
_refine_ls_weighting_details 'w=1/[\s^2^(Fo^2^)+(0.0274P)^2^+0.0295P] where P=(Fo^2^+2Fc^2^)/3'
_refine_ls_weighting_scheme calc
_refine_ls_wR_factor_gt 0.0564
_refine_ls_wR_factor_ref 0.0593
_reflns_number_gt 2013
_reflns_number_total 2426
_reflns_threshold_expression 'I > 2\s(I)'
_cod_data_source_file lh5870sup1.cif
_cod_data_source_block RCN
_cod_original_cell_volume 1032.9(8)
_cod_database_code 2242386
_shelx_space_group_comment
;
The symmetry employed for this shelxl refinement is uniquely defined
by the following loop, which should always be used as a source of
symmetry information in preference to the above space-group names.
They are only intended as comments.
;
_shelx_estimated_absorpt_t_min 0.189
_shelx_estimated_absorpt_t_max 0.245
_shelxl_version_number 2014/6

loop_
_space_group_symop_operation_xyz
'x, y, z'
'-x, y+1/2, -z+1/2'
'-x, -y, -z'
'x, -y-1/2, z-1/2'

loop_
_atom_site_type_symbol
_atom_site_label
_atom_site_fract_x
_atom_site_fract_y
_atom_site_fract_z
_atom_site_U_iso_or_equiv
_atom_site_adp_type
_atom_site_calc_flag
_atom_site_occupancy
C C1 0.6370(6) 0.65590(14) 0.86321(17) 0.0196(5) Uani d 1
C C2 0.7731(6) 0.67398(14) 0.95078(16) 0.0199(5) Uani d 1
Br Br2 0.74408(8) 0.60384(2) 1.04534(2) 0.02954(9) Uani d 1
C C3 0.9245(6) 0.74304(14) 0.96807(17) 0.0204(5) Uani d 1
H H3A 1.0169 0.7548 1.0275 0.024 Uiso calc 1
C C4 0.9412(6) 0.79516(14) 0.89815(17) 0.0197(5) Uani d 1
C C5 0.8100(6) 0.77825(14) 0.81049(16) 0.0193(5) Uani d 1
H H5A 0.8216 0.8138 0.7629 0.023 Uiso calc 1
C C6 0.6624(6) 0.70889(15) 0.79351(16) 0.0193(5) Uani d 1
Br Br6 0.49149(7) 0.68383(2) 0.67451(2) 0.02395(9) Uani d 1
C C7 0.4695(7) 0.58481(16) 0.84529(18) 0.0251(6) Uani d 1
N N1 0.3333(6) 0.52966(14) 0.82991(16) 0.0359(6) Uani d 1
C C8 1.1066(6) 0.86917(14) 0.92064(17) 0.0203(5) Uani d 1
O O1 1.2632(5) 0.88220(11) 0.99159(14) 0.0357(5) Uani d 1
O O2 1.0590(5) 0.91760(10) 0.85308(13) 0.0292(5) Uani d 1
C C9 1.2078(8) 0.99150(15) 0.8667(2) 0.0326(7) Uani d 1
H H9A 1.1628 1.0215 0.8115 0.049 Uiso calc 1
H H9B 1.4548 0.9868 0.8798 0.049 Uiso calc 1
H H9C 1.1063 1.0161 0.9179 0.049 Uiso calc 1

loop_
_atom_site_aniso_label
_atom_site_aniso_U_11
_atom_site_aniso_U_22
_atom_site_aniso_U_33
_atom_site_aniso_U_12
_atom_site_aniso_U_13
_atom_site_aniso_U_23
C1 0.0183(13) 0.0179(13) 0.0226(13) 0.0008(11) 0.0018(10) -0.0010(11)
C2 0.0187(13) 0.0237(14) 0.0174(12) 0.0018(11) 0.0022(10) 0.0039(10)
Br2 0.03760(18) 0.02881(17) 0.02189(15) -0.00681(12) -0.00044(12) 0.00724(11)
C3 0.0225(13) 0.0220(14) 0.0164(12) 0.0024(11) -0.0001(10) -0.0013(10)
C4 0.0174(13) 0.0198(13) 0.0219(13) 0.0036(10) 0.0021(10) -0.0002(10)
C5 0.0213(14) 0.0189(14) 0.0177(13) 0.0009(10) 0.0011(10) 0.0011(10)
C6 0.0164(13) 0.0256(14) 0.0158(12) 0.0028(10) 0.0002(10) -0.0029(10)
Br6 0.02657(15) 0.02717(16) 0.01735(14) -0.00102(11) -0.00436(10) -0.00197(10)
C7 0.0273(15) 0.0289(16) 0.0189(13) -0.0006(12) 0.0009(11) 0.0023(11)
N1 0.0486(17) 0.0303(15) 0.0282(13) -0.0132(12) -0.0021(11) 0.0024(11)
C8 0.0214(13) 0.0207(14) 0.0187(13) 0.0020(11) 0.0014(10) 0.0007(10)
O1 0.0487(13) 0.0283(11) 0.0283(11) -0.0060(10) -0.0112(10) 0.0008(9)
O2 0.0403(12) 0.0195(10) 0.0270(10) -0.0074(9) -0.0036(9) 0.0025(8)
C9 0.0387(17) 0.0196(15) 0.0388(17) -0.0077(12) -0.0018(13) 0.0053(12)

loop_
_atom_type_symbol
_atom_type_description
_atom_type_scat_dispersion_real
_atom_type_scat_dispersion_imag
_atom_type_scat_source
C C 0.0033 0.0016 'International Tables Vol C Tables 4.2.6.8 and 6.1.1.4'
H H 0.0000 0.0000 'International Tables Vol C Tables 4.2.6.8 and 6.1.1.4'
N N 0.0061 0.0033 'International Tables Vol C Tables 4.2.6.8 and 6.1.1.4'
O O 0.0106 0.0060 'International Tables Vol C Tables 4.2.6.8 and 6.1.1.4'
Br Br -0.2901 2.4595 'International Tables Vol C Tables 4.2.6.8 and 6.1.1.4'

loop_
_geom_angle_atom_site_label_1
_geom_angle_atom_site_label_2
_geom_angle_atom_site_label_3
_geom_angle
C2 C1 C6 118.4(2)
C2 C1 C7 120.8(2)
C6 C1 C7 120.8(2)
C3 C2 C1 120.5(2)
C3 C2 Br2 120.19(19)
C1 C2 Br2 119.32(19)
C2 C3 C4 120.0(2)
C2 C3 H3A 120.0
C4 C3 H3A 120.0
C5 C4 C3 120.5(2)
C5 C4 C8 121.6(2)
C3 C4 C8 117.8(2)
C6 C5 C4 119.2(2)
C6 C5 H5A 120.4
C4 C5 H5A 120.4
C5 C6 C1 121.4(2)
C5 C6 Br6 119.93(19)
C1 C6 Br6 118.71(19)
N1 C7 C1 178.6(3)
O1 C8 O2 124.6(2)
O1 C8 C4 123.6(2)
O2 C8 C4 111.9(2)
C8 O2 C9 117.1(2)
O2 C9 H9A 109.5
O2 C9 H9B 109.5
H9A C9 H9B 109.5
O2 C9 H9C 109.5
H9A C9 H9C 109.5
H9B C9 H9C 109.5

loop_
_geom_bond_atom_site_label_1
_geom_bond_atom_site_label_2
_geom_bond_distance
C1 C2 1.402(4)
C1 C6 1.406(4)
C1 C7 1.448(4)
C2 C3 1.387(3)
C2 Br2 1.884(3)
C3 C4 1.394(3)
C3 H3A 0.9500
C4 C5 1.393(3)
C4 C8 1.502(4)
C5 C6 1.385(4)
C5 H5A 0.9500
C6 Br6 1.890(2)
C7 N1 1.138(3)
C8 O1 1.201(3)
C8 O2 1.324(3)
O2 C9 1.454(3)
C9 H9A 0.9800
C9 H9B 0.9800
C9 H9C 0.9800

loop_
_geom_hbond_atom_site_label_D
_geom_hbond_atom_site_label_H
_geom_hbond_atom_site_label_A
_geom_hbond_site_symmetry_A
_geom_hbond_distance_DH
_geom_hbond_distance_HA
_geom_hbond_distance_DA
_geom_hbond_angle_DHA
C3 H3A Br6 4_676 0.95 2.97 3.878(3) 159.6

loop_
_geom_torsion_atom_site_label_1
_geom_torsion_atom_site_label_2
_geom_torsion_atom_site_label_3
_geom_torsion_atom_site_label_4
_geom_torsion
C6 C1 C2 C3 0.9(4)
C7 C1 C2 C3 -178.1(2)
C6 C1 C2 Br2 -179.76(18)
C7 C1 C2 Br2 1.2(3)
C1 C2 C3 C4 0.2(4)
Br2 C2 C3 C4 -179.11(18)
C2 C3 C4 C5 -0.7(4)
C2 C3 C4 C8 179.8(2)
C3 C4 C5 C6 0.0(4)
C8 C4 C5 C6 179.5(2)
C4 C5 C6 C1 1.2(4)
C4 C5 C6 Br6 -178.62(18)
C2 C1 C6 C5 -1.6(4)
C7 C1 C6 C5 177.4(2)
C2 C1 C6 Br6 178.18(18)
C7 C1 C6 Br6 -2.8(3)
C5 C4 C8 O1 -169.5(3)
C3 C4 C8 O1 10.1(4)
C5 C4 C8 O2 10.4(3)
C3 C4 C8 O2 -170.0(2)
O1 C8 O2 C9 0.0(4)
C4 C8 O2 C9 -179.9(2)

_cod_database_fobs_code 2242386
